data_2228943
loop_
_publ_author_name
'Zhu, Song-Lei'

_publ_section_title
;
 4-Bromo-3-hydroxy-3-(4-hydroxy-2-oxo-2<i>H</i>-chromen-3-yl)indolin-2-one
;
_journal_coeditor_code BH2329
_journal_issue 2
_journal_name_full 'Acta Crystallographica Section E'
_journal_page_first o307
_journal_paper_doi 10.1107/S1600536811000213
_journal_volume 67
_journal_year 2011
_chemical_formula_iupac 'C17 H10 Br N O5'
_chemical_formula_moiety 'C17 H10 Br N O5'
_chemical_formula_sum 'C17 H10 Br N O5'
_chemical_formula_weight 388.17
_chemical_melting_point_gt 469
_chemical_melting_point_lt 471
_chemical_name_systematic
;
4-Bromo-3-hydroxy-3-(4-hydroxy-2-oxo-2<i>H</i>-chromen-3-yl)indolin-2-one
;
_space_group_IT_number 14
_symmetry_cell_setting monoclinic
_symmetry_space_group_name_Hall '-P 2ybc'
_symmetry_space_group_name_H-M 'P 1 21/c 1'
_atom_sites_solution_hydrogens geom
_atom_sites_solution_primary direct
_atom_sites_solution_secondary difmap
_audit_creation_method SHELXL-97
_cell_angle_alpha 90.00
_cell_angle_beta 113.307(3)
_cell_angle_gamma 90.00
_cell_formula_units_Z 4
_cell_length_a 11.358(3)
_cell_length_b 13.428(3)
_cell_length_c 10.360(2)
_cell_measurement_reflns_used 5845
_cell_measurement_temperature 153(2)
_cell_measurement_theta_max 25.3
_cell_measurement_theta_min 3.0
_cell_volume 1451.1(6)
_computing_cell_refinement 'CrystalClear (Rigaku/MSC, 2001)'
_computing_data_collection 'CrystalClear (Rigaku/MSC, 2001)'
_computing_data_reduction 'CrystalStructure (Rigaku/MSC, 2004)'
_computing_molecular_graphics 'ORTEPII (Johnson, 1976)  and PLATON (Spek, 2009)'
_computing_publication_material 'SHELXL97 (Sheldrick, 2008) and PLATON (Spek, 2009)'
_computing_structure_refinement 'SHELXL97 (Sheldrick, 2008)'
_computing_structure_solution 'SHELXS97 (Sheldrick, 2008)'
_diffrn_ambient_temperature 153(2)
_diffrn_detector_area_resol_mean 7.31
_diffrn_measured_fraction_theta_full 0.998
_diffrn_measured_fraction_theta_max 0.998
_diffrn_measurement_device_type 'Rigaku Mercury'
_diffrn_measurement_method \w
_diffrn_radiation_monochromator graphite
_diffrn_radiation_source 'fine-focus sealed tube'
_diffrn_radiation_type MoK\a
_diffrn_radiation_wavelength 0.71070
_diffrn_reflns_av_R_equivalents 0.0231
_diffrn_reflns_av_sigmaI/netI 0.0168
_diffrn_reflns_limit_h_max 11
_diffrn_reflns_limit_h_min -13
_diffrn_reflns_limit_k_max 16
_diffrn_reflns_limit_k_min -16
_diffrn_reflns_limit_l_max 12
_diffrn_reflns_limit_l_min -12
_diffrn_reflns_number 13755
_diffrn_reflns_theta_full 25.35
_diffrn_reflns_theta_max 25.35
_diffrn_reflns_theta_min 3.03
_exptl_absorpt_coefficient_mu 2.862
_exptl_absorpt_correction_T_max 0.366
_exptl_absorpt_correction_T_min 0.173
_exptl_absorpt_correction_type multi-scan
_exptl_absorpt_process_details '(REQAB; Jacobson, 1998)'
_exptl_crystal_colour colourless
_exptl_crystal_density_diffrn 1.777
_exptl_crystal_density_method 'not measured'
_exptl_crystal_description block
_exptl_crystal_F_000 776
_exptl_crystal_size_max 0.78
_exptl_crystal_size_mid 0.36
_exptl_crystal_size_min 0.35
_refine_diff_density_max 0.340
_refine_diff_density_min -0.423
_refine_ls_extinction_method none
_refine_ls_goodness_of_fit_ref 1.078
_refine_ls_hydrogen_treatment constr
_refine_ls_matrix_type full
_refine_ls_number_constraints 0
_refine_ls_number_parameters 220
_refine_ls_number_reflns 2655
_refine_ls_number_restraints 0
_refine_ls_restrained_S_all 1.078
_refine_ls_R_factor_all 0.0258
_refine_ls_R_factor_gt 0.0243
_refine_ls_shift/su_max 0.001
_refine_ls_shift/su_mean 0.000
_refine_ls_structure_factor_coef Fsqd
_refine_ls_weighting_details 'calc w=1/[\s^2^(Fo^2^)+(0.0278P)^2^+1.0659P] where P=(Fo^2^+2Fc^2^)/3'
_refine_ls_weighting_scheme calc
_refine_ls_wR_factor_gt 0.0578
_refine_ls_wR_factor_ref 0.0587
_reflns_number_gt 2544
_reflns_number_total 2655
_reflns_threshold_expression I>2\s(I)
_cod_data_source_file bh2329.cif
_cod_data_source_block I
_cod_original_cell_volume 1451.1(5)
_cod_original_sg_symbol_H-M 'P 21/c'
_cod_database_code 2228943
_cod_database_fobs_code 2228943

loop_
_symmetry_equiv_pos_as_xyz
'x, y, z'
'-x, y+1/2, -z+1/2'
'-x, -y, -z'
'x, -y-1/2, z-1/2'

loop_
_atom_site_type_symbol
_atom_site_label
_atom_site_fract_x
_atom_site_fract_y
_atom_site_fract_z
_atom_site_U_iso_or_equiv
_atom_site_adp_type
_atom_site_calc_flag
_atom_site_refinement_flags
_atom_site_occupancy
_atom_site_disorder_assembly
_atom_site_disorder_group
Br Br1 0.618858(19) 0.424530(16) -0.05888(2) 0.02468(8) Uani d . 1 . .
O O1 0.81967(12) 0.24579(9) 0.19817(13) 0.0150(3) Uani d . 1 . .
H H1 0.8602 0.2544 0.1466 0.023 Uiso calc R 1 . .
O O2 0.93364(12) 0.28564(10) 0.50987(13) 0.0165(3) Uani d . 1 . .
O O3 0.55747(12) 0.43528(9) 0.37776(13) 0.0147(3) Uani d . 1 . .
O O4 0.75296(12) 0.48622(9) 0.41805(13) 0.0170(3) Uani d . 1 . .
O O5 0.58573(13) 0.20063(10) 0.13673(14) 0.0195(3) Uani d . 1 . .
H H5 0.6572 0.1978 0.1306 0.029 Uiso calc R 1 . .
N N1 1.01146(14) 0.40717(11) 0.40768(16) 0.0144(3) Uani d . 1 . .
H H1A 1.0875 0.4158 0.4757 0.017 Uiso calc R 1 . .
C C1 0.81079(17) 0.33888(13) 0.26299(18) 0.0122(4) Uani d . 1 . .
C C2 0.92400(17) 0.33989(13) 0.41181(19) 0.0130(4) Uani d . 1 . .
C C3 0.96558(18) 0.46179(14) 0.28075(19) 0.0149(4) Uani d . 1 . .
C C4 0.84479(18) 0.42644(13) 0.19296(19) 0.0131(4) Uani d . 1 . .
C C5 0.78170(18) 0.47149(14) 0.06449(19) 0.0169(4) Uani d . 1 . .
C C6 0.8382(2) 0.55024(15) 0.0235(2) 0.0223(4) Uani d . 1 . .
H H6 0.7943 0.5817 -0.0648 0.027 Uiso calc R 1 . .
C C7 0.9589(2) 0.58249(15) 0.1123(2) 0.0239(5) Uani d . 1 . .
H H7 0.9975 0.6359 0.0832 0.029 Uiso calc R 1 . .
C C8 1.02526(19) 0.53885(15) 0.2429(2) 0.0196(4) Uani d . 1 . .
H H8 1.1081 0.5613 0.3034 0.023 Uiso calc R 1 . .
C C9 0.68273(17) 0.34335(13) 0.27623(18) 0.0124(4) Uani d . 1 . .
C C10 0.66978(17) 0.42446(13) 0.35962(19) 0.0124(4) Uani d . 1 . .
C C11 0.45996(17) 0.36647(14) 0.32443(18) 0.0135(4) Uani d . 1 . .
C C12 0.46973(17) 0.28643(14) 0.24491(18) 0.0139(4) Uani d . 1 . .
C C13 0.58467(17) 0.27702(14) 0.21777(18) 0.0136(4) Uani d . 1 . .
C C14 0.37095(18) 0.21509(15) 0.20037(19) 0.0176(4) Uani d . 1 . .
H H14 0.3758 0.1597 0.1457 0.021 Uiso calc R 1 . .
C C15 0.26732(18) 0.22596(16) 0.2364(2) 0.0203(4) Uani d . 1 . .
H H15 0.2014 0.1772 0.2084 0.024 Uiso calc R 1 . .
C C16 0.25902(18) 0.30829(16) 0.3140(2) 0.0214(4) Uani d . 1 . .
H H16 0.1864 0.3156 0.3370 0.026 Uiso calc R 1 . .
C C17 0.35425(18) 0.37954(15) 0.35806(19) 0.0178(4) Uani d . 1 . .
H H17 0.3476 0.4360 0.4100 0.021 Uiso calc R 1 . .

loop_
_atom_site_aniso_label
_atom_site_aniso_U_11
_atom_site_aniso_U_22
_atom_site_aniso_U_33
_atom_site_aniso_U_12
_atom_site_aniso_U_13
_atom_site_aniso_U_23
Br1 0.02298(13) 0.02838(13) 0.01533(12) -0.00237(8) -0.00025(9) 0.00135(8)
O1 0.0179(7) 0.0140(7) 0.0178(7) -0.0007(5) 0.0120(5) -0.0031(5)
O2 0.0181(7) 0.0185(7) 0.0146(6) 0.0034(5) 0.0084(5) 0.0029(5)
O3 0.0115(6) 0.0166(7) 0.0166(7) -0.0005(5) 0.0061(5) -0.0045(5)
O4 0.0156(7) 0.0151(7) 0.0192(7) -0.0024(5) 0.0058(5) -0.0056(5)
O5 0.0166(7) 0.0213(7) 0.0231(7) -0.0047(6) 0.0106(6) -0.0118(6)
N1 0.0099(7) 0.0185(8) 0.0131(8) -0.0012(6) 0.0028(6) -0.0004(6)
C1 0.0130(9) 0.0116(9) 0.0125(9) -0.0004(7) 0.0057(7) -0.0017(7)
C2 0.0125(9) 0.0130(9) 0.0157(9) 0.0032(7) 0.0078(7) -0.0013(7)
C3 0.0159(9) 0.0154(9) 0.0153(9) 0.0010(7) 0.0082(7) -0.0021(8)
C4 0.0153(9) 0.0122(9) 0.0143(9) -0.0005(7) 0.0085(8) -0.0019(7)
C5 0.0192(10) 0.0174(10) 0.0139(9) 0.0005(8) 0.0064(8) -0.0024(8)
C6 0.0326(12) 0.0192(10) 0.0158(10) 0.0000(9) 0.0101(9) 0.0038(8)
C7 0.0338(12) 0.0179(10) 0.0256(11) -0.0060(9) 0.0177(10) 0.0002(8)
C8 0.0204(10) 0.0182(10) 0.0226(10) -0.0061(8) 0.0113(8) -0.0035(8)
C9 0.0121(9) 0.0136(9) 0.0112(9) 0.0009(7) 0.0045(7) -0.0002(7)
C10 0.0114(9) 0.0141(9) 0.0110(9) 0.0008(7) 0.0038(7) 0.0018(7)
C11 0.0111(9) 0.0177(9) 0.0089(8) -0.0008(7) 0.0010(7) 0.0011(7)
C12 0.0128(9) 0.0173(9) 0.0102(8) 0.0001(7) 0.0031(7) 0.0021(7)
C13 0.0164(9) 0.0137(9) 0.0103(8) 0.0012(7) 0.0048(7) -0.0003(7)
C14 0.0176(9) 0.0185(10) 0.0155(9) -0.0021(8) 0.0051(8) -0.0023(8)
C15 0.0129(9) 0.0272(11) 0.0191(10) -0.0068(8) 0.0045(8) -0.0005(8)
C16 0.0138(9) 0.0339(12) 0.0181(10) 0.0004(8) 0.0080(8) 0.0008(9)
C17 0.0153(9) 0.0238(10) 0.0143(9) 0.0033(8) 0.0056(8) -0.0016(8)

loop_
_atom_type_symbol
_atom_type_description
_atom_type_scat_dispersion_real
_atom_type_scat_dispersion_imag
_atom_type_scat_source
C C 0.0033 0.0016 'International Tables Vol C Tables 4.2.6.8 and 6.1.1.4'
H H 0.0000 0.0000 'International Tables Vol C Tables 4.2.6.8 and 6.1.1.4'
Br Br -0.2901 2.4595 'International Tables Vol C Tables 4.2.6.8 and 6.1.1.4'
N N 0.0061 0.0033 'International Tables Vol C Tables 4.2.6.8 and 6.1.1.4'
O O 0.0106 0.0060 'International Tables Vol C Tables 4.2.6.8 and 6.1.1.4'

loop_
_geom_angle_atom_site_label_1
_geom_angle_atom_site_label_2
_geom_angle_atom_site_label_3
_geom_angle_site_symmetry_1
_geom_angle_site_symmetry_3
_geom_angle
_geom_angle_publ_flag
C1 O1 H1 . . 109.5 ?
C10 O3 C11 . . 121.22(14) ?
C13 O5 H5 . . 109.5 ?
C2 N1 C3 . . 111.72(15) ?
C2 N1 H1A . . 124.1 ?
C3 N1 H1A . . 124.1 ?
O1 C1 C4 . . 111.91(14) ?
O1 C1 C9 . . 108.86(14) ?
C4 C1 C9 . . 116.74(15) ?
O1 C1 C2 . . 106.50(14) ?
C4 C1 C2 . . 101.50(14) ?
C9 C1 C2 . . 110.71(14) ?
O2 C2 N1 . . 126.80(17) ?
O2 C2 C1 . . 125.59(16) ?
N1 C2 C1 . . 107.49(15) ?
C8 C3 C4 . . 122.56(18) ?
C8 C3 N1 . . 127.83(17) ?
C4 C3 N1 . . 109.61(16) ?
C5 C4 C3 . . 118.82(17) ?
C5 C4 C1 . . 132.24(17) ?
C3 C4 C1 . . 108.91(16) ?
C4 C5 C6 . . 120.25(18) ?
C4 C5 Br1 . . 120.15(14) ?
C6 C5 Br1 . . 119.59(15) ?
C7 C6 C5 . . 119.43(19) ?
C7 C6 H6 . . 120.3 ?
C5 C6 H6 . . 120.3 ?
C6 C7 C8 . . 121.85(19) ?
C6 C7 H7 . . 119.1 ?
C8 C7 H7 . . 119.1 ?
C3 C8 C7 . . 117.08(18) ?
C3 C8 H8 . . 121.5 ?
C7 C8 H8 . . 121.5 ?
C13 C9 C10 . . 120.16(16) ?
C13 C9 C1 . . 125.27(16) ?
C10 C9 C1 . . 114.56(15) ?
O4 C10 O3 . . 116.09(16) ?
O4 C10 C9 . . 124.78(17) ?
O3 C10 C9 . . 119.13(15) ?
O3 C11 C12 . . 121.17(16) ?
O3 C11 C17 . . 116.90(16) ?
C12 C11 C17 . . 121.91(17) ?
C11 C12 C14 . . 118.83(16) ?
C11 C12 C13 . . 118.33(16) ?
C14 C12 C13 . . 122.75(17) ?
O5 C13 C9 . . 125.02(16) ?
O5 C13 C12 . . 115.15(16) ?
C9 C13 C12 . . 119.82(16) ?
C15 C14 C12 . . 119.70(18) ?
C15 C14 H14 . . 120.2 ?
C12 C14 H14 . . 120.2 ?
C14 C15 C16 . . 120.10(18) ?
C14 C15 H15 . . 120.0 ?
C16 C15 H15 . . 120.0 ?
C17 C16 C15 . . 121.25(18) ?
C17 C16 H16 . . 119.4 ?
C15 C16 H16 . . 119.4 ?
C16 C17 C11 . . 118.19(18) ?
C16 C17 H17 . . 120.9 ?
C11 C17 H17 . . 120.9 ?

loop_
_geom_bond_atom_site_label_1
_geom_bond_atom_site_label_2
_geom_bond_site_symmetry_2
_geom_bond_distance
_geom_bond_publ_flag
Br1 C5 . 1.8925(19) ?
O1 C1 . 1.441(2) ?
O1 H1 . 0.8400 ?
O2 C2 . 1.219(2) ?
O3 C10 . 1.369(2) ?
O3 C11 . 1.379(2) ?
O4 C10 . 1.222(2) ?
O5 C13 . 1.329(2) ?
O5 H5 . 0.8400 ?
N1 C2 . 1.356(2) ?
N1 C3 . 1.413(2) ?
N1 H1A . 0.8800 ?
C1 C4 . 1.510(2) ?
C1 C9 . 1.515(2) ?
C1 C2 . 1.569(2) ?
C3 C8 . 1.376(3) ?
C3 C4 . 1.395(3) ?
C4 C5 . 1.377(3) ?
C5 C6 . 1.388(3) ?
C6 C7 . 1.384(3) ?
C6 H6 . 0.9500 ?
C7 C8 . 1.392(3) ?
C7 H7 . 0.9500 ?
C8 H8 . 0.9500 ?
C9 C13 . 1.366(3) ?
C9 C10 . 1.434(2) ?
C11 C12 . 1.385(3) ?
C11 C17 . 1.387(3) ?
C12 C14 . 1.407(3) ?
C12 C13 . 1.446(3) ?
C14 C15 . 1.376(3) ?
C14 H14 . 0.9500 ?
C15 C16 . 1.392(3) ?
C15 H15 . 0.9500 ?
C16 C17 . 1.379(3) ?
C16 H16 . 0.9500 ?
C17 H17 . 0.9500 ?

loop_
_geom_hbond_atom_site_label_D
_geom_hbond_atom_site_label_H
_geom_hbond_atom_site_label_A
_geom_hbond_site_symmetry_A
_geom_hbond_distance_DH
_geom_hbond_distance_HA
_geom_hbond_distance_DA
_geom_hbond_angle_DHA
_geom_hbond_publ_flag
O1 H1 O2 4_565 0.84 1.98 2.7672(17) 155 yes
O5 H5 O1 . 0.84 1.81 2.5486(19) 145 yes
N1 H1A O4 3_766 0.88 2.16 2.940(2) 148 yes
C7 H7 O2 2_755 0.95 2.49 3.429(2) 172 yes
C8 H8 O1 2_755 0.95 2.61 3.217(2) 122 yes

loop_
_geom_torsion_atom_site_label_1
_geom_torsion_atom_site_label_2
_geom_torsion_atom_site_label_3
_geom_torsion_atom_site_label_4
_geom_torsion_site_symmetry_1
_geom_torsion_site_symmetry_2
_geom_torsion_site_symmetry_3
_geom_torsion_site_symmetry_4
_geom_torsion
_geom_torsion_publ_flag
C3 N1 C2 O2 . . . . -176.25(17) ?
C3 N1 C2 C1 . . . . 7.53(19) ?
O1 C1 C2 O2 . . . . -67.8(2) ?
C4 C1 C2 O2 . . . . 175.02(17) ?
C9 C1 C2 O2 . . . . 50.4(2) ?
O1 C1 C2 N1 . . . . 108.53(15) ?
C4 C1 C2 N1 . . . . -8.69(17) ?
C9 C1 C2 N1 . . . . -133.29(15) ?
C2 N1 C3 C8 . . . . 176.71(18) ?
C2 N1 C3 C4 . . . . -3.0(2) ?
C8 C3 C4 C5 . . . . -1.2(3) ?
N1 C3 C4 C5 . . . . 178.55(16) ?
C8 C3 C4 C1 . . . . 177.16(17) ?
N1 C3 C4 C1 . . . . -3.1(2) ?
O1 C1 C4 C5 . . . . 71.8(2) ?
C9 C1 C4 C5 . . . . -54.5(3) ?
C2 C1 C4 C5 . . . . -174.98(19) ?
O1 C1 C4 C3 . . . . -106.26(17) ?
C9 C1 C4 C3 . . . . 127.40(17) ?
C2 C1 C4 C3 . . . . 6.96(18) ?
C3 C4 C5 C6 . . . . 0.4(3) ?
C1 C4 C5 C6 . . . . -177.55(18) ?
C3 C4 C5 Br1 . . . . 179.05(13) ?
C1 C4 C5 Br1 . . . . 1.1(3) ?
C4 C5 C6 C7 . . . . 0.6(3) ?
Br1 C5 C6 C7 . . . . -178.13(15) ?
C5 C6 C7 C8 . . . . -0.7(3) ?
C4 C3 C8 C7 . . . . 1.0(3) ?
N1 C3 C8 C7 . . . . -178.66(18) ?
C6 C7 C8 C3 . . . . -0.1(3) ?
O1 C1 C9 C13 . . . . -8.8(2) ?
C4 C1 C9 C13 . . . . 119.0(2) ?
C2 C1 C9 C13 . . . . -125.59(19) ?
O1 C1 C9 C10 . . . . 170.24(14) ?
C4 C1 C9 C10 . . . . -61.9(2) ?
C2 C1 C9 C10 . . . . 53.5(2) ?
C11 O3 C10 O4 . . . . -175.77(15) ?
C11 O3 C10 C9 . . . . 3.9(2) ?
C13 C9 C10 O4 . . . . 178.59(17) ?
C1 C9 C10 O4 . . . . -0.5(3) ?
C13 C9 C10 O3 . . . . -1.0(3) ?
C1 C9 C10 O3 . . . . 179.82(15) ?
C10 O3 C11 C12 . . . . -3.1(2) ?
C10 O3 C11 C17 . . . . 174.87(16) ?
O3 C11 C12 C14 . . . . 176.13(16) ?
C17 C11 C12 C14 . . . . -1.7(3) ?
O3 C11 C12 C13 . . . . -0.6(3) ?
C17 C11 C12 C13 . . . . -178.41(17) ?
C10 C9 C13 O5 . . . . 178.61(17) ?
C1 C9 C13 O5 . . . . -2.4(3) ?
C10 C9 C13 C12 . . . . -2.5(3) ?
C1 C9 C13 C12 . . . . 176.51(16) ?
C11 C12 C13 O5 . . . . -177.70(16) ?
C14 C12 C13 O5 . . . . 5.8(3) ?
C11 C12 C13 C9 . . . . 3.3(3) ?
C14 C12 C13 C9 . . . . -173.22(17) ?
C11 C12 C14 C15 . . . . -0.1(3) ?
C13 C12 C14 C15 . . . . 176.45(17) ?
C12 C14 C15 C16 . . . . 1.4(3) ?
C14 C15 C16 C17 . . . . -1.0(3) ?
C15 C16 C17 C11 . . . . -0.8(3) ?
O3 C11 C17 C16 . . . . -175.81(16) ?
C12 C11 C17 C16 . . . . 2.1(3) ?
